data_4349106
loop_
_publ_author_name
'Ding, You-Song'
'Han, Tian'
'Hu, Yue-Qiao'
'Xu, Minwei'
'Yang, Sen'
'Zheng, Yan-Zhen'

_publ_section_title
;
 Syntheses, structures and magnetic properties of a series of mono- and
 di-nuclear dysprosium(iii)-crown-ether complexes: effects of a weak
 ligand-field and flexible cyclic coordination modes
;
_journal_issue 6
_journal_name_full 'Inorganic Chemistry Frontiers'
_journal_page_first 798
_journal_paper_doi 10.1039/C5QI00308C
_journal_volume 3
_journal_year 2016
_chemical_formula_sum 'C36 H44 B Dy N2 O12'
_chemical_formula_weight 870.04
_space_group_IT_number 19
_space_group_name_Hall 'P 2ac 2ab'
_space_group_name_H-M_alt 'P 21 21 21'
_symmetry_cell_setting orthorhombic
_symmetry_space_group_name_H-M 'P 21 21 21'
_atom_sites_solution_hydrogens geom
_atom_sites_solution_primary direct
_atom_sites_solution_secondary difmap
_audit_block_doi 10.5517/cc141frc
_audit_creation_method SHELXL-97
_audit_update_record
;
2015-01-18 deposited with the CCDC.
2016-03-04 downloaded from the CCDC.
;
_cell_angle_alpha 90.00
_cell_angle_beta 90.00
_cell_angle_gamma 90.00
_cell_formula_units_Z 4
_cell_length_a 13.0630(10)
_cell_length_b 14.8712(11)
_cell_length_c 18.7622(14)
_cell_measurement_temperature 100(2)
_cell_volume 3644.8(5)
_computing_structure_refinement 'SHELXL-97 (Sheldrick, 1997)'
_computing_structure_solution 'SHELXS-97 (Sheldrick, 1990)'
_diffrn_ambient_temperature 100(2)
_diffrn_measured_fraction_theta_full 1.000
_diffrn_measured_fraction_theta_max 1.000
_diffrn_radiation_monochromator graphite
_diffrn_radiation_source 'fine-focus sealed tube'
_diffrn_radiation_type MoK\a
_diffrn_radiation_wavelength 0.71073
_diffrn_reflns_av_R_equivalents 0.0513
_diffrn_reflns_av_sigmaI/netI 0.0378
_diffrn_reflns_limit_h_max 16
_diffrn_reflns_limit_h_min -16
_diffrn_reflns_limit_k_max 18
_diffrn_reflns_limit_k_min -19
_diffrn_reflns_limit_l_max 24
_diffrn_reflns_limit_l_min -24
_diffrn_reflns_number 61206
_diffrn_reflns_theta_full 27.55
_diffrn_reflns_theta_max 27.55
_diffrn_reflns_theta_min 1.75
_exptl_absorpt_coefficient_mu 2.116
_exptl_absorpt_correction_T_max 0.8592
_exptl_absorpt_correction_T_min 0.8006
_exptl_crystal_colour colorless
_exptl_crystal_density_diffrn 1.586
_exptl_crystal_density_method 'not measured'
_exptl_crystal_description block
_exptl_crystal_F_000 1764
_exptl_crystal_size_max 0.11
_exptl_crystal_size_mid 0.11
_exptl_crystal_size_min 0.07
_refine_diff_density_max 1.168
_refine_diff_density_min -1.082
_refine_diff_density_rms 0.086
_refine_ls_abs_structure_details 'Flack H D (1983), Acta Cryst. A39, 876-881'
_refine_ls_abs_structure_Flack 0.00
_refine_ls_extinction_method none
_refine_ls_goodness_of_fit_ref 1.024
_refine_ls_hydrogen_treatment mixed
_refine_ls_matrix_type full
_refine_ls_number_parameters 469
_refine_ls_number_reflns 8408
_refine_ls_number_restraints 12
_refine_ls_restrained_S_all 1.036
_refine_ls_R_factor_all 0.0365
_refine_ls_R_factor_gt 0.0316
_refine_ls_shift/su_max 0.001
_refine_ls_shift/su_mean 0.000
_refine_ls_structure_factor_coef Fsqd
_refine_ls_weighting_details 'calc w=1/[\s^2^(Fo^2^)+(0.0288P)^2^+8.1485P] where P=(Fo^2^+2Fc^2^)/3'
_refine_ls_weighting_scheme calc
_refine_ls_wR_factor_gt 0.0695
_refine_ls_wR_factor_ref 0.0713
_reflns_number_gt 7813
_reflns_number_total 8408
_reflns_threshold_expression >2sigma(I)
_cod_data_source_file c5qi00308c2.cif
_cod_data_source_block 2
_cod_original_sg_symbol_H-M P2(1)2(1)2(1)
_cod_database_code 4349106

loop_
_symmetry_equiv_pos_as_xyz
'x, y, z'
'-x+1/2, -y, z+1/2'
'-x, y+1/2, -z+1/2'
'x+1/2, -y+1/2, -z'

loop_
_atom_site_label
_atom_site_type_symbol
_atom_site_fract_x
_atom_site_fract_y
_atom_site_fract_z
_atom_site_U_iso_or_equiv
_atom_site_adp_type
_atom_site_occupancy
_atom_site_symmetry_multiplicity
_atom_site_calc_flag
_atom_site_refinement_flags
Dy1 Dy 0.553014(14) 0.397919(12) 0.058989(10) 0.01172(5) Uani 1 1 d .
N2 N 0.5657(3) 0.2718(2) -0.0554(2) 0.0197(8) Uani 1 1 d .
N1 N 0.5336(3) 0.5222(3) 0.1736(2) 0.0197(9) Uani 1 1 d .
O6 O 0.5698(3) 0.2206(2) -0.10560(19) 0.0316(9) Uani 1 1 d .
O11 O 0.7130(3) 0.3275(2) 0.11489(19) 0.0216(7) Uani 1 1 d .
O5 O 0.4812(3) 0.2993(2) -0.02924(19) 0.0244(8) Uani 1 1 d .
O7 O 0.5795(2) 0.4902(2) -0.05000(18) 0.0217(7) Uani 1 1 d .
O2 O 0.5095(3) 0.5438(2) 0.11014(19) 0.0224(8) Uani 1 1 d .
O3 O 0.5213(3) 0.5734(3) 0.22370(19) 0.0318(9) Uani 1 1 d .
O12 O 0.7102(2) 0.4875(2) 0.05629(19) 0.0190(6) Uani 1 1 d .
O8 O 0.3946(3) 0.4661(2) 0.00099(18) 0.0259(8) Uani 1 1 d .
O1 O 0.5699(3) 0.4432(2) 0.18190(17) 0.0222(7) Uani 1 1 d .
O4 O 0.6457(3) 0.3038(2) -0.02505(18) 0.0237(8) Uani 1 1 d .
O9 O 0.3858(3) 0.3711(2) 0.1175(2) 0.0316(9) Uani 1 1 d .
O10 O 0.5348(3) 0.2469(2) 0.1179(2) 0.0274(9) Uani 1 1 d .
C10 C 0.7973(4) 0.4638(3) 0.1003(3) 0.0222(11) Uani 1 1 d .
H10A H 0.7849 0.4817 0.1504 0.027 Uiso 1 1 calc R
H10B H 0.8597 0.4946 0.0831 0.027 Uiso 1 1 calc R
C2 C 0.4047(4) 0.5342(4) -0.0523(3) 0.0351(12) Uani 1 1 d .
H2A H 0.4175 0.5936 -0.0303 0.042 Uiso 1 1 calc R
H2B H 0.3419 0.5380 -0.0818 0.042 Uiso 1 1 calc R
C9 C 0.8100(4) 0.3637(4) 0.0952(3) 0.0246(11) Uani 1 1 d .
H9A H 0.8282 0.3458 0.0459 0.029 Uiso 1 1 calc R
H9B H 0.8642 0.3426 0.1280 0.029 Uiso 1 1 calc R
C6 C 0.4344(6) 0.2254(5) 0.1420(6) 0.083(3) Uani 1 1 d U
H6A H 0.3969 0.1961 0.1025 0.100 Uiso 1 1 calc R
H6B H 0.4401 0.1812 0.1812 0.100 Uiso 1 1 calc R
C8 C 0.7135(4) 0.2323(3) 0.1264(3) 0.0280(12) Uani 1 1 d .
H8A H 0.7723 0.2147 0.1566 0.034 Uiso 1 1 calc R
H8B H 0.7181 0.1998 0.0805 0.034 Uiso 1 1 calc R
C7 C 0.6154(4) 0.2120(3) 0.1628(3) 0.0286(12) Uani 1 1 d .
H7A H 0.6074 0.1463 0.1692 0.034 Uiso 1 1 calc R
H7B H 0.6133 0.2411 0.2103 0.034 Uiso 1 1 calc R
C4 C 0.2896(4) 0.3956(4) 0.0843(3) 0.0314(12) Uani 1 1 d .
H4A H 0.2356 0.4034 0.1208 0.038 Uiso 1 1 calc R
H4B H 0.2675 0.3483 0.0505 0.038 Uiso 1 1 calc R
C5 C 0.3804(7) 0.2934(5) 0.1645(5) 0.078(3) Uani 1 1 d U
H5A H 0.4048 0.3110 0.2125 0.093 Uiso 1 1 calc R
H5B H 0.3080 0.2744 0.1690 0.093 Uiso 1 1 calc R
C3 C 0.3075(4) 0.4808(4) 0.0463(3) 0.0322(13) Uani 1 1 d .
H3A H 0.2468 0.4973 0.0176 0.039 Uiso 1 1 calc R
H3B H 0.3216 0.5299 0.0806 0.039 Uiso 1 1 calc R
C1 C 0.4936(4) 0.5053(4) -0.0960(3) 0.0294(12) Uani 1 1 d .
H1A H 0.4767 0.4494 -0.1221 0.035 Uiso 1 1 calc R
H1B H 0.5105 0.5524 -0.1314 0.035 Uiso 1 1 calc R
C27 C 0.2789(4) 0.4933(3) 0.2601(3) 0.0202(10) Uani 1 1 d .
H27 H 0.3472 0.5015 0.2762 0.024 Uiso 1 1 calc R
C28 C 0.2271(4) 0.4164(3) 0.2779(2) 0.0218(10) Uani 1 1 d .
H28 H 0.2590 0.3716 0.3063 0.026 Uiso 1 1 calc R
C17 C -0.0832(4) 0.6279(3) 0.2269(3) 0.0254(11) Uani 1 1 d .
H17 H -0.0412 0.6020 0.2627 0.030 Uiso 1 1 calc R
C24 C 0.1526(4) 0.7187(3) 0.1457(3) 0.0180(9) Uani 1 1 d .
C18 C -0.0384(4) 0.6508(3) 0.1616(2) 0.0173(9) Uani 1 1 d .
C29 C 0.1264(4) 0.4047(4) 0.2535(2) 0.0210(9) Uani 1 1 d .
H29 H 0.0896 0.3515 0.2649 0.025 Uiso 1 1 calc R
C19 C 0.2451(4) 0.7284(3) 0.1073(3) 0.0255(11) Uani 1 1 d .
H19 H 0.2604 0.6865 0.0706 0.031 Uiso 1 1 calc R
C26 C 0.2327(4) 0.5596(3) 0.2187(2) 0.0177(9) Uani 1 1 d .
H26 H 0.2707 0.6122 0.2076 0.021 Uiso 1 1 calc R
C23 C 0.1343(4) 0.7844(3) 0.1979(2) 0.0211(10) Uani 1 1 d .
H23 H 0.0729 0.7815 0.2248 0.025 Uiso 1 1 calc R
C13 C -0.1047(4) 0.6928(3) 0.1130(3) 0.0214(10) Uani 1 1 d .
H13 H -0.0778 0.7124 0.0686 0.026 Uiso 1 1 calc R
C14 C -0.2083(4) 0.7069(3) 0.1269(3) 0.0258(11) Uani 1 1 d .
H14 H -0.2502 0.7357 0.0924 0.031 Uiso 1 1 calc R
C15 C -0.2501(4) 0.6790(3) 0.1911(3) 0.0292(12) Uani 1 1 d .
H15 H -0.3213 0.6856 0.1999 0.035 Uiso 1 1 calc R
C22 C 0.2038(5) 0.8543(4) 0.2115(3) 0.0327(13) Uani 1 1 d .
H22 H 0.1886 0.8980 0.2470 0.039 Uiso 1 1 calc R
C16 C -0.1868(4) 0.6414(4) 0.2418(3) 0.0286(12) Uani 1 1 d .
H16 H -0.2137 0.6247 0.2870 0.034 Uiso 1 1 calc R
C21 C 0.2942(5) 0.8599(4) 0.1735(3) 0.0354(14) Uani 1 1 d .
H21 H 0.3419 0.9066 0.1832 0.042 Uiso 1 1 calc R
C25 C 0.1319(3) 0.5519(3) 0.1926(2) 0.0151(9) Uani 1 1 d .
C20 C 0.3145(4) 0.7970(4) 0.1214(3) 0.0319(13) Uani 1 1 d .
H20 H 0.3763 0.8005 0.0949 0.038 Uiso 1 1 calc R
C31 C 0.0748(3) 0.5905(3) 0.0566(3) 0.0171(9) Uani 1 1 d .
C34 C 0.0403(4) 0.5273(4) -0.0849(3) 0.0327(13) Uani 1 1 d .
H34 H 0.0273 0.5066 -0.1319 0.039 Uiso 1 1 calc R
C32 C 0.0819(4) 0.6467(4) -0.0033(3) 0.0245(11) Uani 1 1 d .
H32 H 0.0986 0.7082 0.0039 0.029 Uiso 1 1 calc R
C33 C 0.0657(4) 0.6168(4) -0.0726(2) 0.0297(12) Uani 1 1 d .
H33 H 0.0720 0.6573 -0.1115 0.036 Uiso 1 1 calc R
C36 C 0.0510(4) 0.5000(3) 0.0411(2) 0.0201(9) Uani 1 1 d .
H36 H 0.0462 0.4584 0.0794 0.024 Uiso 1 1 calc R
B1 B 0.0811(4) 0.6287(3) 0.1396(3) 0.0168(11) Uani 1 1 d .
C30 C 0.0808(3) 0.4717(3) 0.2125(2) 0.0163(9) Uani 1 1 d .
H30 H 0.0122 0.4633 0.1971 0.020 Uiso 1 1 calc R
C35 C 0.0343(4) 0.4690(4) -0.0279(3) 0.0257(11) Uani 1 1 d .
H35 H 0.0187 0.4074 -0.0358 0.031 Uiso 1 1 calc R
C12 C 0.6383(4) 0.5716(3) -0.0363(3) 0.0257(11) Uani 1 1 d .
H12A H 0.6018 0.6112 -0.0023 0.031 Uiso 1 1 calc R
H12B H 0.6503 0.6053 -0.0811 0.031 Uiso 1 1 calc R
C11 C 0.7372(4) 0.5395(4) -0.0053(2) 0.0235(11) Uani 1 1 d .
H11A H 0.7748 0.5021 -0.0402 0.028 Uiso 1 1 calc R
H11B H 0.7809 0.5911 0.0084 0.028 Uiso 1 1 calc R

loop_
_atom_site_aniso_label
_atom_site_aniso_U_11
_atom_site_aniso_U_22
_atom_site_aniso_U_33
_atom_site_aniso_U_23
_atom_site_aniso_U_13
_atom_site_aniso_U_12
Dy1 0.01267(8) 0.01074(7) 0.01174(7) 0.00012(8) 0.00194(8) 0.00052(8)
N2 0.023(2) 0.0146(16) 0.0218(18) -0.0033(17) 0.004(2) 0.0029(15)
N1 0.014(2) 0.0217(19) 0.023(2) -0.0059(17) 0.0059(16) -0.0057(15)
O6 0.041(2) 0.0259(18) 0.0282(18) -0.0170(15) -0.0004(17) 0.0055(17)
O11 0.0204(18) 0.0152(17) 0.0292(19) -0.0004(14) -0.0034(15) 0.0035(14)
O5 0.0199(18) 0.0283(19) 0.0250(17) -0.0070(15) 0.0016(13) -0.0007(14)
O7 0.0215(18) 0.0247(16) 0.0189(17) 0.0085(15) -0.0056(14) -0.0052(13)
O2 0.0272(19) 0.0190(17) 0.0211(17) -0.0013(14) 0.0043(14) 0.0021(14)
O3 0.032(2) 0.035(2) 0.0281(19) -0.0202(16) 0.0087(15) -0.0089(15)
O12 0.0149(14) 0.0234(15) 0.0186(15) 0.0091(16) -0.0017(15) -0.0049(12)
O8 0.0194(19) 0.035(2) 0.0239(19) 0.0050(16) 0.0026(14) 0.0087(15)
O1 0.024(2) 0.0234(16) 0.0191(15) -0.0017(13) 0.0016(14) 0.0011(14)
O4 0.0213(19) 0.0258(18) 0.0240(18) -0.0083(15) 0.0011(14) -0.0010(15)
O9 0.0230(19) 0.0210(19) 0.051(2) 0.0160(17) 0.0199(17) 0.0058(14)
O10 0.0116(19) 0.0228(17) 0.048(2) 0.0200(16) 0.0031(16) 0.0000(14)
C10 0.017(2) 0.025(3) 0.025(3) 0.002(2) -0.004(2) -0.0030(19)
C2 0.028(3) 0.038(3) 0.039(3) 0.011(3) -0.004(3) 0.009(2)
C9 0.014(2) 0.032(3) 0.028(3) -0.006(2) -0.001(2) 0.003(2)
C6 0.055(5) 0.053(4) 0.142(7) 0.066(4) 0.043(5) 0.007(4)
C8 0.032(3) 0.019(2) 0.033(3) 0.000(2) -0.008(2) 0.014(2)
C7 0.039(3) 0.019(2) 0.028(3) 0.009(2) -0.002(2) 0.005(2)
C4 0.015(2) 0.031(3) 0.048(3) -0.011(3) 0.014(2) -0.003(3)
C5 0.071(5) 0.046(4) 0.117(6) 0.045(4) 0.064(5) 0.017(4)
C3 0.012(2) 0.042(3) 0.043(4) 0.000(3) 0.001(2) 0.010(2)
C1 0.027(3) 0.041(3) 0.020(3) 0.012(2) -0.007(2) 0.000(2)
C27 0.023(3) 0.017(2) 0.020(2) -0.0022(19) -0.0074(19) -0.0005(19)
C28 0.032(3) 0.016(2) 0.017(2) 0.0011(17) -0.0050(19) 0.0024(19)
C17 0.027(3) 0.024(3) 0.025(2) -0.003(2) 0.0042(19) 0.0066(19)
C24 0.016(2) 0.014(2) 0.024(2) 0.0076(18) -0.0036(19) -0.0006(18)
C18 0.018(3) 0.0115(19) 0.022(2) -0.0066(16) 0.0006(18) -0.0012(17)
C29 0.027(2) 0.016(2) 0.019(2) -0.002(2) 0.0041(17) -0.006(2)
C19 0.018(3) 0.019(2) 0.039(3) 0.011(2) 0.001(2) 0.0058(19)
C26 0.022(2) 0.012(2) 0.020(2) -0.0006(18) -0.0025(18) -0.0030(18)
C23 0.027(3) 0.018(2) 0.018(2) 0.0055(18) -0.0077(19) -0.0022(19)
C13 0.021(2) 0.021(2) 0.022(2) -0.004(2) 0.0010(19) 0.004(2)
C14 0.022(3) 0.023(3) 0.032(3) -0.009(2) -0.004(2) 0.007(2)
C15 0.015(2) 0.022(3) 0.051(4) -0.014(2) 0.007(2) 0.0007(19)
C22 0.049(4) 0.030(3) 0.019(2) 0.005(2) -0.012(2) -0.017(3)
C16 0.031(3) 0.023(3) 0.032(3) -0.003(2) 0.012(2) 0.002(2)
C21 0.044(4) 0.034(3) 0.028(3) 0.018(3) -0.021(3) -0.020(3)
C25 0.016(2) 0.015(2) 0.014(2) -0.0026(17) 0.0030(16) -0.0010(17)
C20 0.022(3) 0.033(3) 0.041(3) 0.025(3) -0.006(2) -0.006(2)
C31 0.0088(18) 0.022(2) 0.0203(19) -0.002(2) 0.0053(17) 0.0045(15)
C34 0.022(3) 0.054(4) 0.022(2) -0.011(2) 0.002(2) 0.010(3)
C32 0.020(3) 0.027(3) 0.027(3) 0.002(2) 0.0053(19) 0.0076(19)
C33 0.023(3) 0.045(3) 0.021(2) 0.009(2) 0.0060(19) 0.006(2)
C36 0.0097(19) 0.027(2) 0.024(2) -0.0016(17) 0.0021(19) 0.002(2)
B1 0.013(3) 0.016(2) 0.021(3) 0.0037(19) -0.0003(19) 0.0005(17)
C30 0.017(2) 0.016(2) 0.017(2) 0.0001(17) 0.0037(16) -0.0012(16)
C35 0.016(3) 0.032(3) 0.029(3) -0.011(2) 0.0013(19) 0.004(2)
C12 0.029(3) 0.023(2) 0.025(2) 0.0110(19) -0.001(2) -0.010(2)
C11 0.022(3) 0.033(3) 0.016(2) 0.005(2) 0.0005(19) -0.014(2)

loop_
_atom_type_symbol
_atom_type_description
_atom_type_scat_dispersion_real
_atom_type_scat_dispersion_imag
_atom_type_scat_source
C C 0.0033 0.0016 'International Tables Vol C Tables 4.2.6.8 and 6.1.1.4'
H H 0.0000 0.0000 'International Tables Vol C Tables 4.2.6.8 and 6.1.1.4'
B B 0.0013 0.0007 'International Tables Vol C Tables 4.2.6.8 and 6.1.1.4'
N N 0.0061 0.0033 'International Tables Vol C Tables 4.2.6.8 and 6.1.1.4'
O O 0.0106 0.0060 'International Tables Vol C Tables 4.2.6.8 and 6.1.1.4'
Dy Dy -0.1892 4.4098 'International Tables Vol C Tables 4.2.6.8 and 6.1.1.4'

loop_
_geom_angle_atom_site_label_1
_geom_angle_atom_site_label_2
_geom_angle_atom_site_label_3
_geom_angle
O5 Dy1 O1 149.86(12)
O5 Dy1 O4 52.88(11)
O1 Dy1 O4 137.30(12)
O5 Dy1 O2 136.30(12)
O1 Dy1 O2 52.91(11)
O4 Dy1 O2 152.01(12)
O5 Dy1 O12 130.20(12)
O1 Dy1 O12 77.94(12)
O4 Dy1 O12 83.21(12)
O2 Dy1 O12 73.72(11)
O5 Dy1 O9 82.11(13)
O1 Dy1 O9 72.66(13)
O4 Dy1 O9 129.36(12)
O2 Dy1 O9 76.31(12)
O12 Dy1 O9 146.76(13)
O5 Dy1 O7 79.91(12)
O1 Dy1 O7 128.25(11)
O4 Dy1 O7 73.44(12)
O2 Dy1 O7 82.25(11)
O12 Dy1 O7 64.27(11)
O9 Dy1 O7 125.18(11)
O5 Dy1 O10 73.77(13)
O1 Dy1 O10 80.67(12)
O4 Dy1 O10 79.52(12)
O2 Dy1 O10 126.83(11)
O12 Dy1 O10 125.07(10)
O9 Dy1 O10 65.03(11)
O7 Dy1 O10 150.17(12)
O5 Dy1 O8 68.38(12)
O1 Dy1 O8 111.81(11)
O4 Dy1 O8 110.90(12)
O2 Dy1 O8 67.97(12)
O12 Dy1 O8 117.10(11)
O9 Dy1 O8 62.45(12)
O7 Dy1 O8 62.76(11)
O10 Dy1 O8 117.79(11)
O5 Dy1 O11 110.55(11)
O1 Dy1 O11 69.40(11)
O4 Dy1 O11 67.90(12)
O2 Dy1 O11 113.11(11)
O12 Dy1 O11 63.05(10)
O9 Dy1 O11 118.16(12)
O7 Dy1 O11 116.66(11)
O10 Dy1 O11 62.10(11)
O8 Dy1 O11 178.79(12)
O5 Dy1 N1 151.88(11)
O1 Dy1 N1 26.49(11)
O4 Dy1 N1 155.22(11)
O2 Dy1 N1 26.44(11)
O12 Dy1 N1 74.76(11)
O9 Dy1 N1 72.00(12)
O7 Dy1 N1 105.97(11)
O10 Dy1 N1 103.86(13)
O8 Dy1 N1 89.53(12)
O11 Dy1 N1 91.66(11)
O5 Dy1 N2 26.31(11)
O1 Dy1 N2 153.70(11)
O4 Dy1 N2 26.57(11)
O2 Dy1 N2 153.33(12)
O12 Dy1 N2 107.07(12)
O9 Dy1 N2 106.16(13)
O7 Dy1 N2 74.74(11)
O10 Dy1 N2 75.44(13)
O8 Dy1 N2 89.29(12)
O11 Dy1 N2 89.53(11)
N1 Dy1 N2 178.14(12)
O6 N2 O5 122.6(4)
O6 N2 O4 122.8(4)
O5 N2 O4 114.6(4)
O6 N2 Dy1 177.6(3)
O5 N2 Dy1 56.6(2)
O4 N2 Dy1 58.0(2)
O3 N1 O2 122.1(4)
O3 N1 O1 122.0(4)
O2 N1 O1 115.9(4)
O3 N1 Dy1 177.1(3)
O2 N1 Dy1 58.6(2)
O1 N1 Dy1 57.4(2)
C9 O11 C8 114.1(4)
C9 O11 Dy1 117.6(3)
C8 O11 Dy1 118.0(3)
N2 O5 Dy1 97.1(3)
C1 O7 C12 112.9(4)
C1 O7 Dy1 118.2(3)
C12 O7 Dy1 112.8(3)
N1 O2 Dy1 95.0(2)
C11 O12 C10 113.5(3)
C11 O12 Dy1 121.1(3)
C10 O12 Dy1 120.9(3)
C2 O8 C3 112.3(4)
C2 O8 Dy1 120.4(3)
C3 O8 Dy1 116.8(3)
N1 O1 Dy1 96.1(2)
N2 O4 Dy1 95.5(3)
C4 O9 C5 114.7(5)
C4 O9 Dy1 122.2(3)
C5 O9 Dy1 116.0(4)
C6 O10 C7 113.9(5)
C6 O10 Dy1 115.3(3)
C7 O10 Dy1 120.5(3)
O12 C10 C9 106.9(4)
O8 C2 C1 104.7(4)
O11 C9 C10 105.1(4)
C5 C6 O10 115.4(7)
O11 C8 C7 105.5(4)
O10 C7 C8 106.7(4)
O9 C4 C3 106.6(4)
C6 C5 O9 113.2(6)
O8 C3 C4 106.4(4)
O7 C1 C2 109.0(4)
C28 C27 C26 120.8(5)
C27 C28 C29 119.1(4)
C16 C17 C18 123.1(5)
C23 C24 C19 115.4(4)
C23 C24 B1 121.4(4)
C19 C24 B1 122.4(4)
C17 C18 C13 114.7(4)
C17 C18 B1 124.6(4)
C13 C18 B1 120.7(4)
C30 C29 C28 119.5(4)
C20 C19 C24 122.4(5)
C27 C26 C25 122.8(4)
C24 C23 C22 122.3(5)
C14 C13 C18 123.0(5)
C15 C14 C13 120.0(5)
C16 C15 C14 119.0(5)
C21 C22 C23 120.2(5)
C15 C16 C17 120.0(5)
C20 C21 C22 119.3(5)
C26 C25 C30 114.6(4)
C26 C25 B1 121.9(4)
C30 C25 B1 123.4(4)
C21 C20 C19 120.5(5)
C32 C31 C36 114.7(4)
C32 C31 B1 122.9(4)
C36 C31 B1 122.0(4)
C35 C34 C33 119.1(5)
C33 C32 C31 123.2(5)
C32 C33 C34 119.8(5)
C35 C36 C31 122.8(4)
C24 B1 C18 111.1(4)
C24 B1 C25 107.1(4)
C18 B1 C25 111.6(4)
C24 B1 C31 112.0(4)
C18 B1 C31 104.9(3)
C25 B1 C31 110.4(4)
C29 C30 C25 123.1(4)
C34 C35 C36 120.3(5)
O7 C12 C11 105.0(4)
O12 C11 C12 105.9(4)

loop_
_geom_bond_atom_site_label_1
_geom_bond_atom_site_label_2
_geom_bond_distance
Dy1 O5 2.402(3)
Dy1 O1 2.412(3)
Dy1 O4 2.431(3)
Dy1 O2 2.439(3)
Dy1 O12 2.449(3)
Dy1 O9 2.478(3)
Dy1 O7 2.487(3)
Dy1 O10 2.515(3)
Dy1 O8 2.549(3)
Dy1 O11 2.562(3)
Dy1 N1 2.847(4)
Dy1 N2 2.855(4)
N2 O6 1.213(5)
N2 O5 1.275(5)
N2 O4 1.283(5)
N1 O3 1.220(5)
N1 O2 1.273(5)
N1 O1 1.277(5)
O11 C9 1.426(6)
O11 C8 1.431(6)
O7 C1 1.434(6)
O7 C12 1.456(6)
O12 C11 1.434(5)
O12 C10 1.449(6)
O8 C2 1.429(7)
O8 C3 1.437(6)
O9 C4 1.450(6)
O9 C5 1.455(7)
O10 C6 1.424(8)
O10 C7 1.445(6)
C10 C9 1.500(7)
C2 C1 1.486(8)
C6 C5 1.302(10)
C8 C7 1.484(8)
C4 C3 1.472(8)
C27 C28 1.370(7)
C27 C26 1.392(6)
C28 C29 1.404(7)
C17 C16 1.397(7)
C17 C18 1.399(7)
C24 C23 1.403(7)
C24 C19 1.415(7)
C24 B1 1.636(7)
C18 C13 1.404(7)
C18 B1 1.648(7)
C29 C30 1.393(7)
C19 C20 1.388(7)
C26 C25 1.409(6)
C23 C22 1.403(7)
C13 C14 1.393(7)
C14 C15 1.385(8)
C15 C16 1.380(8)
C22 C21 1.382(9)
C21 C20 1.380(9)
C25 C30 1.416(6)
C25 B1 1.653(7)
C31 C32 1.403(7)
C31 C36 1.411(6)
C31 B1 1.661(7)
C34 C35 1.378(8)
C34 C33 1.391(8)
C32 C33 1.390(7)
C36 C35 1.391(6)
C12 C11 1.495(7)
